data_4307602
loop_
_publ_author_name
'Eric Rivard'
'W. Alexander Merrill'
'James C. Fettinger'
'Robert Wolf'
'Geoffrey H. Spikes'
'Philip P. Power'

_publ_contact_author_address
;
Department of Chemistry
University of California
Davis
CA 95616
UNITED STATES OF AMERICA
;
_publ_contact_author_email PPPOWER@UCDAVIS.EDU
_publ_contact_author_name 'P. Power'
_publ_section_title
;
Boron-Pnictogen Multiple Bonds: Donor-Stabilized PB and AsB Bonds and a
Hindered Iminoborane with a B-N Triple Bond
;
_journal_name_full 'Inorganic Chemistry'
_journal_page_first 2971
_journal_page_last 2978
_journal_paper_doi 10.1021/ic062076n
_journal_volume 46
_journal_year 2007
_chemical_formula_moiety 'C33 H44 B Br N2'
_chemical_formula_sum 'C33 H44 B Br N2'
_chemical_formula_weight 559.42
_chemical_name_common 'compound 6'
_chemical_name_systematic
;
 ?
;
_space_group_IT_number 2
_symmetry_cell_setting triclinic
_symmetry_space_group_name_Hall '-P 1'
_symmetry_space_group_name_H-M 'P -1'
_atom_sites_solution_hydrogens geom
_atom_sites_solution_primary direct
_atom_sites_solution_secondary difmap
_audit_creation_method SHELXL-97
_cell_angle_alpha 89.2140(10)
_cell_angle_beta 89.2680(10)
_cell_angle_gamma 83.5650(10)
_cell_formula_units_Z 2
_cell_length_a 10.9159(5)
_cell_length_b 11.5290(6)
_cell_length_c 11.7840(6)
_cell_measurement_reflns_used 7205
_cell_measurement_temperature 90(2)
_cell_measurement_theta_max 30.22
_cell_measurement_theta_min 2.46
_cell_volume 1473.43(13)
_computing_cell_refinement 'SAINT (7.16b) (Bruker, 2004)'
_computing_data_collection 'Apex2 (2.1.2.21) (Bruker, 2005)'
_computing_data_reduction 'SAINT (7.16b) (Bruker, 2004)'
_computing_molecular_graphics 'SHELXTL 5.1, XP (Sheldrick, 1994)'
_computing_publication_material SHELXL97
_computing_structure_refinement 'SHELXL-97 (Sheldrick, 1997)'
_computing_structure_solution 'SHELXS-97 (Sheldrick, 1990)'
_diffrn_ambient_temperature 90(2)
_diffrn_measured_fraction_theta_full 0.997
_diffrn_measured_fraction_theta_max 0.997
_diffrn_measurement_device_type 'Bruker SMART APEXII'
_diffrn_measurement_method '\w and \f'
_diffrn_radiation_monochromator graphite
_diffrn_radiation_source 'fine-focus sealed tube'
_diffrn_radiation_type MoK\a
_diffrn_radiation_wavelength 0.71073
_diffrn_reflns_av_R_equivalents 0.0273
_diffrn_reflns_av_sigmaI/netI 0.0407
_diffrn_reflns_limit_h_max 15
_diffrn_reflns_limit_h_min -15
_diffrn_reflns_limit_k_max 16
_diffrn_reflns_limit_k_min -16
_diffrn_reflns_limit_l_max 16
_diffrn_reflns_limit_l_min -16
_diffrn_reflns_number 16728
_diffrn_reflns_theta_full 30.00
_diffrn_reflns_theta_max 30.00
_diffrn_reflns_theta_min 1.78
_exptl_absorpt_coefficient_mu 1.419
_exptl_absorpt_correction_T_max 0.8829
_exptl_absorpt_correction_T_min 0.7181
_exptl_absorpt_correction_type 'Empirical, SADABS (multi-scan)'
_exptl_absorpt_process_details 'SADABS 2.10 (Sheldrick, 2003)'
_exptl_crystal_colour colorless
_exptl_crystal_density_diffrn 1.261
_exptl_crystal_density_method 'not measured'
_exptl_crystal_description Irregular
_exptl_crystal_F_000 592
_exptl_crystal_size_max 0.25
_exptl_crystal_size_mid 0.19
_exptl_crystal_size_min 0.09
_refine_diff_density_max 0.638
_refine_diff_density_min -1.002
_refine_diff_density_rms 0.096
_refine_ls_extinction_method none
_refine_ls_goodness_of_fit_ref 1.079
_refine_ls_hydrogen_treatment constr
_refine_ls_matrix_type full
_refine_ls_number_parameters 388
_refine_ls_number_reflns 8567
_refine_ls_number_restraints 0
_refine_ls_restrained_S_all 1.079
_refine_ls_R_factor_all 0.0579
_refine_ls_R_factor_gt 0.0461
_refine_ls_shift/su_max 0.001
_refine_ls_shift/su_mean 0.000
_refine_ls_structure_factor_coef Fsqd
_refine_ls_weighting_details 'calc w=1/[\s^2^(Fo^2^)+(0.0803P)^2^+0.7422P] where P=(Fo^2^+2Fc^2^)/3'
_refine_ls_weighting_scheme calc
_refine_ls_wR_factor_gt 0.1358
_refine_ls_wR_factor_ref 0.1411
_reflns_number_gt 6997
_reflns_number_total 8567
_reflns_threshold_expression >2sigma(I)
_cod_data_source_file ic062076nsi20061030_060327_3.cif
_cod_data_source_block 1370ffmi
_cod_depositor_comments
;
The following automatic conversions were performed:
'_symmetry_cell_setting' value 'Triclinic' changed to 'triclinic'
according to '/home/saulius/struct/CIF-dictionaries/cif_core.dic'
dictionary named 'cif_core.dic' version 2.4.1 from 2010-06-29.

Automatic conversion script
Id: cif_fix_enum 1527 2010-12-29 10:47:43Z saulius 
;
_cod_database_code 4307602

loop_
_symmetry_equiv_pos_as_xyz
'x, y, z'
'-x, -y, -z'

loop_
_atom_site_label
_atom_site_type_symbol
_atom_site_fract_x
_atom_site_fract_y
_atom_site_fract_z
_atom_site_U_iso_or_equiv
_atom_site_adp_type
_atom_site_occupancy
_atom_site_symmetry_multiplicity
_atom_site_calc_flag
_atom_site_refinement_flags
_atom_site_disorder_assembly
_atom_site_disorder_group
Br1 Br 0.76414(2) 0.03100(2) 0.23480(2) 0.02795(9) Uani 1 1 d . . .
B1 B 0.7713(2) 0.2038(2) 0.2151(2) 0.0174(4) Uani 1 1 d . . .
N1 N 0.68413(15) 0.27112(15) 0.28037(14) 0.0127(3) Uani 1 1 d . . .
H1 H 0.6852 0.3468 0.2702 0.032(8) Uiso 1 1 calc R . .
N2 N 0.85960(15) 0.25089(15) 0.13991(14) 0.0128(3) Uani 1 1 d . . .
C1 C 0.59290(17) 0.24160(17) 0.36094(16) 0.0117(3) Uani 1 1 d . . .
C2 C 0.62262(18) 0.23311(17) 0.47670(16) 0.0133(4) Uani 1 1 d . . .
C3 C 0.5335(2) 0.2031(2) 0.55443(17) 0.0174(4) Uani 1 1 d . . .
H3 H 0.5531 0.1960 0.6327 0.019(7) Uiso 1 1 calc R . .
C4 C 0.4166(2) 0.1833(2) 0.51941(18) 0.0190(4) Uani 1 1 d . . .
H4 H 0.3575 0.1610 0.5730 0.024(7) Uiso 1 1 calc R . .
C5 C 0.38691(19) 0.19667(19) 0.40530(18) 0.0158(4) Uani 1 1 d . . .
H5 H 0.3061 0.1860 0.3817 0.021(7) Uiso 1 1 calc R . .
C6 C 0.47397(18) 0.22547(17) 0.32458(16) 0.0126(3) Uani 1 1 d . . .
C7 C 0.74450(18) 0.25867(18) 0.52060(16) 0.0135(4) Uani 1 1 d . . .
C8 C 0.8302(2) 0.16698(19) 0.56057(17) 0.0174(4) Uani 1 1 d . . .
C9 C 0.9400(2) 0.1940(2) 0.60755(18) 0.0213(4) Uani 1 1 d . . .
H9 H 0.9975 0.1324 0.6350 0.025(7) Uiso 1 1 calc R . .
C10 C 0.9678(2) 0.3080(2) 0.61545(18) 0.0217(4) Uani 1 1 d . . .
C11 C 0.8825(2) 0.3978(2) 0.57545(18) 0.0194(4) Uani 1 1 d . . .
H11 H 0.9003 0.4763 0.5803 0.024(7) Uiso 1 1 calc R . .
C12 C 0.77131(19) 0.37426(19) 0.52846(17) 0.0155(4) Uani 1 1 d . . .
C13 C 0.8070(2) 0.0412(2) 0.5528(2) 0.0261(5) Uani 1 1 d . . .
H13A H 0.8746 -0.0085 0.5888 0.080(15) Uiso 1 1 calc R . .
H13B H 0.8020 0.0201 0.4729 0.075(14) Uiso 1 1 calc R . .
H13C H 0.7292 0.0301 0.5917 0.093(17) Uiso 1 1 calc R . .
C14 C 1.0878(2) 0.3341(3) 0.6651(2) 0.0321(6) Uani 1 1 d . . .
H14A H 1.1035 0.2884 0.7352 0.12(2) Uiso 1 1 calc R . .
H14B H 1.0833 0.4175 0.6819 0.069(13) Uiso 1 1 calc R . .
H14C H 1.1549 0.3134 0.6105 0.049(10) Uiso 1 1 calc R . .
C15 C 0.6828(2) 0.4750(2) 0.4855(2) 0.0215(4) Uani 1 1 d . . .
H15A H 0.6997 0.4892 0.4050 0.032(8) Uiso 1 1 calc R . .
H15B H 0.6934 0.5451 0.5287 0.036(9) Uiso 1 1 calc R . .
H15C H 0.5980 0.4559 0.4951 0.042(9) Uiso 1 1 calc R . .
C16 C 0.43804(17) 0.23939(18) 0.20276(16) 0.0130(4) Uani 1 1 d . . .
C17 C 0.42238(18) 0.35072(18) 0.15159(17) 0.0151(4) Uani 1 1 d . . .
C18 C 0.39178(19) 0.36140(19) 0.03730(17) 0.0166(4) Uani 1 1 d . . .
H18 H 0.3816 0.4368 0.0028 0.022(7) Uiso 1 1 calc R . .
C19 C 0.37574(19) 0.2644(2) -0.02780(17) 0.0172(4) Uani 1 1 d . . .
C20 C 0.38555(19) 0.1557(2) 0.02510(18) 0.0175(4) Uani 1 1 d . . .
H20 H 0.3709 0.0894 -0.0176 0.019(7) Uiso 1 1 calc R . .
C21 C 0.41638(18) 0.14091(19) 0.13943(17) 0.0148(4) Uani 1 1 d . . .
C22 C 0.4358(2) 0.4606(2) 0.21705(19) 0.0229(5) Uani 1 1 d . . .
H22A H 0.4814 0.5128 0.1706 0.078(15) Uiso 1 1 calc R . .
H22B H 0.4808 0.4402 0.2873 0.067(13) Uiso 1 1 calc R . .
H22C H 0.3539 0.5001 0.2356 0.11(2) Uiso 1 1 calc R . .
C23 C 0.3515(2) 0.2781(2) -0.15382(19) 0.0242(5) Uani 1 1 d . . .
H23A H 0.4300 0.2774 -0.1951 0.035(9) Uiso 1 1 calc R . .
H23B H 0.3006 0.3522 -0.1684 0.034(8) Uiso 1 1 calc R . .
H23C H 0.3081 0.2134 -0.1795 0.038(9) Uiso 1 1 calc R . .
C24 C 0.4236(2) 0.02019(19) 0.19206(19) 0.0193(4) Uani 1 1 d . . .
H24A H 0.3468 0.0114 0.2337 0.037(9) Uiso 1 1 calc R . .
H24B H 0.4931 0.0092 0.2444 0.038(9) Uiso 1 1 calc R . .
H24C H 0.4355 -0.0383 0.1322 0.042(9) Uiso 1 1 calc R . .
C25 C 0.83663(18) 0.24726(18) 0.01515(16) 0.0133(4) Uani 1 1 d . . .
C26 C 0.9025(2) 0.3429(2) -0.04430(19) 0.0199(4) Uani 1 1 d . . .
H26A H 0.8963 0.3349 -0.1275 0.024(7) Uiso 1 1 calc R . .
H26B H 0.8605 0.4203 -0.0235 0.022(7) Uiso 1 1 calc R . .
C27 C 1.0385(2) 0.3364(2) -0.01231(19) 0.0227(4) Uani 1 1 d . . .
H27A H 1.0826 0.2613 -0.0376 0.013(6) Uiso 1 1 calc R . .
H27B H 1.0767 0.4005 -0.0507 0.030(8) Uiso 1 1 calc R . .
C28 C 1.0493(2) 0.3467(2) 0.11533(19) 0.0210(4) Uani 1 1 d . . .
H28A H 1.0110 0.4248 0.1387 0.033(8) Uiso 1 1 calc R . .
H28B H 1.1377 0.3404 0.1352 0.044(10) Uiso 1 1 calc R . .
C29 C 0.98791(18) 0.25312(19) 0.18174(17) 0.0144(4) Uani 1 1 d . . .
C30 C 0.6981(2) 0.2761(2) -0.00271(19) 0.0197(4) Uani 1 1 d . . .
H30A H 0.6544 0.2146 0.0320 0.035(8) Uiso 1 1 calc R . .
H30B H 0.6811 0.2812 -0.0842 0.040(9) Uiso 1 1 calc R . .
H30C H 0.6699 0.3510 0.0326 0.016(6) Uiso 1 1 calc R . .
C31 C 0.8761(2) 0.1287(2) -0.04007(19) 0.0217(4) Uani 1 1 d . . .
H31A H 0.9663 0.1149 -0.0432 0.027(8) Uiso 1 1 calc R . .
H31B H 0.8435 0.1290 -0.1172 0.019(7) Uiso 1 1 calc R . .
H31C H 0.8437 0.0666 0.0050 0.036(9) Uiso 1 1 calc R . .
C32 C 1.0682(2) 0.1346(2) 0.1726(2) 0.0221(4) Uani 1 1 d . . .
H32A H 1.0241 0.0733 0.2071 0.032(8) Uiso 1 1 calc R . .
H32B H 1.1459 0.1383 0.2124 0.026(7) Uiso 1 1 calc R . .
H32C H 1.0855 0.1170 0.0925 0.029(8) Uiso 1 1 calc R . .
C33 C 0.9814(2) 0.2871(2) 0.30650(19) 0.0234(5) Uani 1 1 d . . .
H33A H 0.9280 0.3607 0.3152 0.023(7) Uiso 1 1 calc R . .
H33B H 1.0643 0.2967 0.3330 0.039(9) Uiso 1 1 calc R . .
H33C H 0.9477 0.2257 0.3514 0.034(8) Uiso 1 1 calc R . .

loop_
_atom_site_aniso_label
_atom_site_aniso_U_11
_atom_site_aniso_U_22
_atom_site_aniso_U_33
_atom_site_aniso_U_23
_atom_site_aniso_U_13
_atom_site_aniso_U_12
Br1 0.02847(14) 0.01722(12) 0.03781(16) 0.00293(9) 0.00807(10) -0.00244(9)
B1 0.0141(10) 0.0249(12) 0.0135(10) 0.0025(9) -0.0025(8) -0.0046(9)
N1 0.0127(7) 0.0155(8) 0.0103(7) 0.0011(6) -0.0002(6) -0.0037(6)
N2 0.0098(7) 0.0191(8) 0.0096(7) 0.0006(6) -0.0005(6) -0.0024(6)
C1 0.0104(8) 0.0138(8) 0.0111(8) 0.0000(7) 0.0015(6) -0.0027(7)
C2 0.0132(8) 0.0151(9) 0.0117(8) 0.0010(7) -0.0004(7) -0.0030(7)
C3 0.0178(10) 0.0236(10) 0.0114(9) 0.0018(7) 0.0005(7) -0.0058(8)
C4 0.0167(9) 0.0250(11) 0.0164(9) 0.0020(8) 0.0025(7) -0.0080(8)
C5 0.0125(9) 0.0198(10) 0.0160(9) 0.0008(7) 0.0006(7) -0.0054(7)
C6 0.0125(8) 0.0139(8) 0.0119(8) 0.0003(7) -0.0017(7) -0.0034(7)
C7 0.0121(8) 0.0196(9) 0.0090(8) 0.0005(7) -0.0011(6) -0.0026(7)
C8 0.0171(9) 0.0219(10) 0.0131(9) 0.0043(8) -0.0012(7) -0.0022(8)
C9 0.0170(10) 0.0322(12) 0.0138(9) 0.0047(8) -0.0027(8) 0.0001(9)
C10 0.0158(10) 0.0377(13) 0.0124(9) -0.0028(9) -0.0024(7) -0.0056(9)
C11 0.0157(9) 0.0268(11) 0.0166(9) -0.0067(8) -0.0005(7) -0.0059(8)
C12 0.0137(9) 0.0213(10) 0.0120(8) -0.0032(7) 0.0000(7) -0.0033(7)
C13 0.0279(12) 0.0222(11) 0.0281(12) 0.0079(9) -0.0045(10) -0.0025(9)
C14 0.0187(11) 0.0524(17) 0.0265(12) -0.0045(11) -0.0083(9) -0.0086(11)
C15 0.0176(10) 0.0175(10) 0.0295(12) -0.0062(9) -0.0017(8) -0.0007(8)
C16 0.0094(8) 0.0183(9) 0.0116(8) 0.0008(7) -0.0004(6) -0.0033(7)
C17 0.0130(9) 0.0172(9) 0.0152(9) -0.0004(7) -0.0005(7) -0.0023(7)
C18 0.0142(9) 0.0212(10) 0.0141(9) 0.0035(7) -0.0024(7) -0.0011(7)
C19 0.0116(9) 0.0280(11) 0.0121(9) 0.0001(8) -0.0024(7) -0.0022(8)
C20 0.0139(9) 0.0237(10) 0.0159(9) -0.0043(8) -0.0018(7) -0.0049(8)
C21 0.0096(8) 0.0198(10) 0.0154(9) -0.0004(7) -0.0005(7) -0.0034(7)
C22 0.0332(12) 0.0176(10) 0.0184(10) 0.0006(8) -0.0035(9) -0.0054(9)
C23 0.0239(11) 0.0355(13) 0.0136(9) 0.0008(9) -0.0072(8) -0.0054(10)
C24 0.0211(10) 0.0164(10) 0.0208(10) -0.0010(8) -0.0003(8) -0.0038(8)
C25 0.0125(8) 0.0168(9) 0.0104(8) 0.0006(7) -0.0012(7) -0.0009(7)
C26 0.0186(10) 0.0238(11) 0.0175(10) 0.0036(8) 0.0017(8) -0.0039(8)
C27 0.0185(10) 0.0301(12) 0.0202(10) 0.0036(9) 0.0034(8) -0.0066(9)
C28 0.0173(10) 0.0261(11) 0.0207(10) 0.0011(8) -0.0004(8) -0.0072(8)
C29 0.0102(8) 0.0210(10) 0.0122(8) -0.0007(7) -0.0011(7) -0.0023(7)
C30 0.0158(9) 0.0260(11) 0.0173(10) 0.0029(8) -0.0030(8) -0.0021(8)
C31 0.0241(11) 0.0213(10) 0.0191(10) -0.0042(8) -0.0018(8) 0.0004(8)
C32 0.0150(9) 0.0254(11) 0.0250(11) 0.0013(9) -0.0030(8) 0.0013(8)
C33 0.0175(10) 0.0392(13) 0.0145(10) -0.0045(9) -0.0002(8) -0.0069(9)

loop_
_atom_type_symbol
_atom_type_description
_atom_type_scat_dispersion_real
_atom_type_scat_dispersion_imag
_atom_type_scat_source
C C 0.0033 0.0016 'International Tables Vol C Tables 4.2.6.8 and 6.1.1.4'
H H 0.0000 0.0000 'International Tables Vol C Tables 4.2.6.8 and 6.1.1.4'
B B 0.0013 0.0007 'International Tables Vol C Tables 4.2.6.8 and 6.1.1.4'
N N 0.0061 0.0033 'International Tables Vol C Tables 4.2.6.8 and 6.1.1.4'
Br Br -0.2901 2.4595 'International Tables Vol C Tables 4.2.6.8 and 6.1.1.4'

loop_
_geom_angle_atom_site_label_1
_geom_angle_atom_site_label_2
_geom_angle_atom_site_label_3
_geom_angle
_geom_angle_site_symmetry_1
_geom_angle_site_symmetry_3
_geom_angle_publ_flag
N1 B1 N2 124.4(2) . . ?
N1 B1 Br1 113.39(16) . . ?
N2 B1 Br1 122.25(17) . . ?
B1 N1 C1 132.63(18) . . ?
B1 N1 H1 113.7 . . ?
C1 N1 H1 113.7 . . ?
B1 N2 C29 117.83(16) . . ?
B1 N2 C25 117.32(16) . . ?
C29 N2 C25 119.86(15) . . ?
C6 C1 C2 120.66(17) . . ?
C6 C1 N1 120.09(17) . . ?
C2 C1 N1 119.21(17) . . ?
C3 C2 C1 118.78(18) . . ?
C3 C2 C7 118.50(17) . . ?
C1 C2 C7 122.69(17) . . ?
C4 C3 C2 121.23(19) . . ?
C4 C3 H3 119.4 . . ?
C2 C3 H3 119.4 . . ?
C5 C4 C3 119.33(19) . . ?
C5 C4 H4 120.3 . . ?
C3 C4 H4 120.3 . . ?
C4 C5 C6 121.18(19) . . ?
C4 C5 H5 119.4 . . ?
C6 C5 H5 119.4 . . ?
C5 C6 C1 118.74(18) . . ?
C5 C6 C16 119.42(17) . . ?
C1 C6 C16 121.84(17) . . ?
C12 C7 C8 119.62(18) . . ?
C12 C7 C2 120.15(18) . . ?
C8 C7 C2 120.13(18) . . ?
C9 C8 C7 118.9(2) . . ?
C9 C8 C13 119.2(2) . . ?
C7 C8 C13 121.87(19) . . ?
C10 C9 C8 122.0(2) . . ?
C10 C9 H9 119.0 . . ?
C8 C9 H9 119.0 . . ?
C9 C10 C11 118.5(2) . . ?
C9 C10 C14 120.7(2) . . ?
C11 C10 C14 120.8(2) . . ?
C10 C11 C12 121.1(2) . . ?
C10 C11 H11 119.4 . . ?
C12 C11 H11 119.4 . . ?
C11 C12 C7 119.8(2) . . ?
C11 C12 C15 118.8(2) . . ?
C7 C12 C15 121.35(18) . . ?
C8 C13 H13A 109.5 . . ?
C8 C13 H13B 109.5 . . ?
H13A C13 H13B 109.5 . . ?
C8 C13 H13C 109.5 . . ?
H13A C13 H13C 109.5 . . ?
H13B C13 H13C 109.5 . . ?
C10 C14 H14A 109.5 . . ?
C10 C14 H14B 109.5 . . ?
H14A C14 H14B 109.5 . . ?
C10 C14 H14C 109.5 . . ?
H14A C14 H14C 109.5 . . ?
H14B C14 H14C 109.5 . . ?
C12 C15 H15A 109.5 . . ?
C12 C15 H15B 109.5 . . ?
H15A C15 H15B 109.5 . . ?
C12 C15 H15C 109.5 . . ?
H15A C15 H15C 109.5 . . ?
H15B C15 H15C 109.5 . . ?
C17 C16 C21 119.63(18) . . ?
C17 C16 C6 120.29(18) . . ?
C21 C16 C6 120.06(18) . . ?
C18 C17 C16 119.33(19) . . ?
C18 C17 C22 118.46(19) . . ?
C16 C17 C22 122.20(18) . . ?
C17 C18 C19 121.7(2) . . ?
C17 C18 H18 119.2 . . ?
C19 C18 H18 119.2 . . ?
C20 C19 C18 118.36(19) . . ?
C20 C19 C23 121.3(2) . . ?
C18 C19 C23 120.3(2) . . ?
C19 C20 C21 121.8(2) . . ?
C19 C20 H20 119.1 . . ?
C21 C20 H20 119.1 . . ?
C20 C21 C16 119.05(19) . . ?
C20 C21 C24 118.97(19) . . ?
C16 C21 C24 121.97(18) . . ?
C17 C22 H22A 109.5 . . ?
C17 C22 H22B 109.5 . . ?
H22A C22 H22B 109.5 . . ?
C17 C22 H22C 109.5 . . ?
H22A C22 H22C 109.5 . . ?
H22B C22 H22C 109.5 . . ?
C19 C23 H23A 109.5 . . ?
C19 C23 H23B 109.5 . . ?
H23A C23 H23B 109.5 . . ?
C19 C23 H23C 109.5 . . ?
H23A C23 H23C 109.5 . . ?
H23B C23 H23C 109.5 . . ?
C21 C24 H24A 109.5 . . ?
C21 C24 H24B 109.5 . . ?
H24A C24 H24B 109.5 . . ?
C21 C24 H24C 109.5 . . ?
H24A C24 H24C 109.5 . . ?
H24B C24 H24C 109.5 . . ?
N2 C25 C30 107.69(16) . . ?
N2 C25 C31 114.78(17) . . ?
C30 C25 C31 107.58(17) . . ?
N2 C25 C26 108.65(16) . . ?
C30 C25 C26 108.05(17) . . ?
C31 C25 C26 109.88(17) . . ?
C27 C26 C25 112.37(18) . . ?
C27 C26 H26A 109.1 . . ?
C25 C26 H26A 109.1 . . ?
C27 C26 H26B 109.1 . . ?
C25 C26 H26B 109.1 . . ?
H26A C26 H26B 107.9 . . ?
C28 C27 C26 109.67(18) . . ?
C28 C27 H27A 109.7 . . ?
C26 C27 H27A 109.7 . . ?
C28 C27 H27B 109.7 . . ?
C26 C27 H27B 109.7 . . ?
H27A C27 H27B 108.2 . . ?
C27 C28 C29 113.13(18) . . ?
C27 C28 H28A 109.0 . . ?
C29 C28 H28A 109.0 . . ?
C27 C28 H28B 109.0 . . ?
C29 C28 H28B 109.0 . . ?
H28A C28 H28B 107.8 . . ?
N2 C29 C33 108.57(16) . . ?
N2 C29 C28 109.10(16) . . ?
C33 C29 C28 108.03(18) . . ?
N2 C29 C32 113.57(17) . . ?
C33 C29 C32 107.76(18) . . ?
C28 C29 C32 109.65(17) . . ?
C25 C30 H30A 109.5 . . ?
C25 C30 H30B 109.5 . . ?
H30A C30 H30B 109.5 . . ?
C25 C30 H30C 109.5 . . ?
H30A C30 H30C 109.5 . . ?
H30B C30 H30C 109.5 . . ?
C25 C31 H31A 109.5 . . ?
C25 C31 H31B 109.5 . . ?
H31A C31 H31B 109.5 . . ?
C25 C31 H31C 109.5 . . ?
H31A C31 H31C 109.5 . . ?
H31B C31 H31C 109.5 . . ?
C29 C32 H32A 109.5 . . ?
C29 C32 H32B 109.5 . . ?
H32A C32 H32B 109.5 . . ?
C29 C32 H32C 109.5 . . ?
H32A C32 H32C 109.5 . . ?
H32B C32 H32C 109.5 . . ?
C29 C33 H33A 109.5 . . ?
C29 C33 H33B 109.5 . . ?
H33A C33 H33B 109.5 . . ?
C29 C33 H33C 109.5 . . ?
H33A C33 H33C 109.5 . . ?
H33B C33 H33C 109.5 . . ?

loop_
_geom_bond_atom_site_label_1
_geom_bond_atom_site_label_2
_geom_bond_distance
_geom_bond_site_symmetry_2
_geom_bond_publ_flag
Br1 B1 2.012(3) . ?
B1 N1 1.390(3) . ?
B1 N2 1.446(3) . ?
N1 C1 1.432(2) . ?
N1 H1 0.8800 . ?
N2 C29 1.494(2) . ?
N2 C25 1.496(2) . ?
C1 C6 1.405(3) . ?
C1 C2 1.406(3) . ?
C2 C3 1.396(3) . ?
C2 C7 1.495(3) . ?
C3 C4 1.390(3) . ?
C3 H3 0.9500 . ?
C4 C5 1.390(3) . ?
C4 H4 0.9500 . ?
C5 C6 1.399(3) . ?
C5 H5 0.9500 . ?
C6 C16 1.495(3) . ?
C7 C12 1.401(3) . ?
C7 C8 1.411(3) . ?
C8 C9 1.395(3) . ?
C8 C13 1.503(3) . ?
C9 C10 1.386(4) . ?
C9 H9 0.9500 . ?
C10 C11 1.394(3) . ?
C10 C14 1.505(3) . ?
C11 C12 1.395(3) . ?
C11 H11 0.9500 . ?
C12 C15 1.510(3) . ?
C13 H13A 0.9800 . ?
C13 H13B 0.9800 . ?
C13 H13C 0.9800 . ?
C14 H14A 0.9800 . ?
C14 H14B 0.9800 . ?
C14 H14C 0.9800 . ?
C15 H15A 0.9800 . ?
C15 H15B 0.9800 . ?
C15 H15C 0.9800 . ?
C16 C17 1.404(3) . ?
C16 C21 1.411(3) . ?
C17 C18 1.392(3) . ?
C17 C22 1.515(3) . ?
C18 C19 1.393(3) . ?
C18 H18 0.9500 . ?
C19 C20 1.386(3) . ?
C19 C23 1.515(3) . ?
C20 C21 1.396(3) . ?
C20 H20 0.9500 . ?
C21 C24 1.510(3) . ?
C22 H22A 0.9800 . ?
C22 H22B 0.9800 . ?
C22 H22C 0.9800 . ?
C23 H23A 0.9800 . ?
C23 H23B 0.9800 . ?
C23 H23C 0.9800 . ?
C24 H24A 0.9800 . ?
C24 H24B 0.9800 . ?
C24 H24C 0.9800 . ?
C25 C30 1.528(3) . ?
C25 C31 1.537(3) . ?
C25 C26 1.538(3) . ?
C26 C27 1.529(3) . ?
C26 H26A 0.9900 . ?
C26 H26B 0.9900 . ?
C27 C28 1.518(3) . ?
C27 H27A 0.9900 . ?
C27 H27B 0.9900 . ?
C28 C29 1.534(3) . ?
C28 H28A 0.9900 . ?
C28 H28B 0.9900 . ?
C29 C33 1.525(3) . ?
C29 C32 1.542(3) . ?
C30 H30A 0.9800 . ?
C30 H30B 0.9800 . ?
C30 H30C 0.9800 . ?
C31 H31A 0.9800 . ?
C31 H31B 0.9800 . ?
C31 H31C 0.9800 . ?
C32 H32A 0.9800 . ?
C32 H32B 0.9800 . ?
C32 H32C 0.9800 . ?
C33 H33A 0.9800 . ?
C33 H33B 0.9800 . ?
C33 H33C 0.9800 . ?

loop_
_cod_related_entry_id
_cod_related_entry_database
_cod_related_entry_code
1 ChemSpider 21155913
